data_2021826
loop_
_publ_author_name
'Rivera, Augusto'
'Rojas, Jicli Jos\'e'
'Sadat-Bernal, John'
'R\'ios-Motta, Jaime'
'Bolte, Michael'

_publ_section_title
;
 Mechanochemical synthesis and X-ray structural characterization of three
 3-nitrophenol cocrystals with three aminal cage azaadamantanes: the role
 of the stereoelectronic effect on intermolecular hydrogen-bonding
 patterns
;
_journal_coeditor_code SK3740
_journal_issue 12
_journal_name_full 'Acta Crystallographica Section C'
_journal_page_first
;
;
_journal_paper_doi 10.1107/S205322961901516X
_journal_volume 75
_journal_year 2019
_chemical_formula_iupac '2C6 H5 N O3, C6 H12 N4, H2 O'
_chemical_formula_moiety '2(C6 H5 N O3), C6 H12 N4, H2 O'
_chemical_formula_sum 'C18 H24 N6 O7'
_chemical_formula_weight 436.43
_chemical_name_systematic
;
3-Nitrophenol--1,3,5,7-tetraazatricyclo[3.3.1.1^3,7^]decane--water (2:1:1)
;
_space_group_crystal_system monoclinic
_space_group_IT_number 14
_space_group_name_Hall '-P 2ybc'
_space_group_name_H-M_alt 'P 1 21/c 1'
_atom_sites_solution_hydrogens mixed
_atom_sites_solution_primary direct
_audit_creation_method SHELXL-2018/3
_cell_angle_alpha 90
_cell_angle_beta 104.395(5)
_cell_angle_gamma 90
_cell_formula_units_Z 4
_cell_length_a 10.6765(6)
_cell_length_b 28.819(3)
_cell_length_c 6.8163(4)
_cell_measurement_reflns_used 8615
_cell_measurement_temperature 173(2)
_cell_measurement_theta_max 25.48
_cell_measurement_theta_min 2.42
_cell_volume 2031.4(3)
_computing_cell_refinement
;
X-AREA (Stoe & Cie, 2001)
;
_computing_data_collection
;
X-AREA (Stoe & Cie, 2001)
;
_computing_data_reduction
;
X-AREA (Stoe & Cie, 2001)
;
_computing_molecular_graphics
;
XP in SHELXTL-Plus (Sheldrick, 2008)
;
_computing_publication_material SHELXL
_computing_structure_refinement
;
SHELXL2018 (Sheldrick, 2015)
;
_computing_structure_solution
;
SHELXS97 (Sheldrick, 2008)
;
_diffrn_ambient_temperature 173(2)
_diffrn_measured_fraction_theta_full 0.995
_diffrn_measured_fraction_theta_max 0.994
_diffrn_measurement_device_type 'Stoe IPDS II two-circle'
_diffrn_measurement_method \w
_diffrn_radiation_type MoK\a
_diffrn_radiation_wavelength 0.71073
_diffrn_reflns_av_R_equivalents 0.0300
_diffrn_reflns_av_unetI/netI 0.0331
_diffrn_reflns_limit_h_max 12
_diffrn_reflns_limit_h_min -12
_diffrn_reflns_limit_k_max 34
_diffrn_reflns_limit_k_min -32
_diffrn_reflns_limit_l_max 8
_diffrn_reflns_limit_l_min -8
_diffrn_reflns_number 8615
_diffrn_reflns_theta_full 25.000
_diffrn_reflns_theta_max 25.014
_diffrn_reflns_theta_min 2.424
_diffrn_source 'Genix 3D I\mS microfocus X-ray source'
_exptl_absorpt_coefficient_mu 0.112
_exptl_absorpt_correction_T_max 1.000
_exptl_absorpt_correction_T_min 0.678
_exptl_absorpt_correction_type multi-scan
_exptl_absorpt_process_details
;
(X-AREA; Stoe & Cie, 2001)
;
_exptl_crystal_colour colourless
_exptl_crystal_density_diffrn 1.427
_exptl_crystal_description block
_exptl_crystal_F_000 920
_exptl_crystal_size_max 0.260
_exptl_crystal_size_mid 0.250
_exptl_crystal_size_min 0.230
_refine_diff_density_max 0.191
_refine_diff_density_min -0.190
_refine_ls_extinction_coef 0.0076(14)
_refine_ls_extinction_expression Fc^*^=kFc[1+0.001xFc^2^\l^3^/sin(2\q)]^-1/4^
_refine_ls_extinction_method
;
SHELXL2018 (Sheldrick, 2015)
;
_refine_ls_goodness_of_fit_ref 1.238
_refine_ls_hydrogen_treatment mixed
_refine_ls_matrix_type full
_refine_ls_number_parameters 297
_refine_ls_number_reflns 3559
_refine_ls_number_restraints 0
_refine_ls_restrained_S_all 1.238
_refine_ls_R_factor_all 0.0686
_refine_ls_R_factor_gt 0.0568
_refine_ls_shift/su_max 0.000
_refine_ls_shift/su_mean 0.000
_refine_ls_structure_factor_coef Fsqd
_refine_ls_weighting_details 'w=1/[\s^2^(Fo^2^)+(0.0402P)^2^+1.5429P] where P=(Fo^2^+2Fc^2^)/3'
_refine_ls_weighting_scheme calc
_refine_ls_wR_factor_gt 0.1307
_refine_ls_wR_factor_ref 0.1360
_reflns_number_gt 3024
_reflns_number_total 3559
_reflns_threshold_expression 'I > 2\s(I)'
_cod_data_source_file sk3740sup1.cif
_cod_data_source_block 1a
_cod_original_cell_volume 2031.5(2)
_cod_original_sg_symbol_H-M 'P 21/c'
_cod_database_code 2021826
_shelx_space_group_comment
;
The symmetry employed for this shelxl refinement is uniquely defined
by the following loop, which should always be used as a source of
symmetry information in preference to the above space-group names.
They are only intended as comments.
;
_shelx_estimated_absorpt_t_min 0.972
_shelx_estimated_absorpt_t_max 0.975

loop_
_space_group_symop_operation_xyz
'x, y, z'
'x, -y+1/2, z+1/2'
'-x, -y, -z'
'-x, y-1/2, -z-1/2'

loop_
_atom_site_type_symbol
_atom_site_label
_atom_site_fract_x
_atom_site_fract_y
_atom_site_fract_z
_atom_site_U_iso_or_equiv
_atom_site_adp_type
_atom_site_calc_flag
_atom_site_occupancy
N N1 0.5573(2) 0.67919(7) 0.7511(4) 0.0366(5) Uani d 1
N N2 0.4781(2) 0.60884(7) 0.5599(3) 0.0327(5) Uani d 1
N N3 0.33305(19) 0.65519(7) 0.7072(3) 0.0332(5) Uani d 1
N N4 0.5062(2) 0.61043(7) 0.9282(3) 0.0331(5) Uani d 1
C C1 0.5915(3) 0.65086(10) 0.9378(4) 0.0401(7) Uani d 1
H H1A 0.681983 0.640054 0.959915 0.048 Uiso calc 1
H H1B 0.586100 0.670411 1.054823 0.048 Uiso calc 1
C C2 0.5156(3) 0.58242(9) 0.7514(4) 0.0322(6) Uani d 1
H H2A 0.458936 0.554902 0.741831 0.039 Uiso calc 1
H H2B 0.605653 0.571291 0.771096 0.039 Uiso calc 1
C C3 0.3720(2) 0.62791(9) 0.8928(4) 0.0359(6) Uani d 1
H H3A 0.312399 0.601265 0.884507 0.043 Uiso calc 1
H H3B 0.364706 0.647336 1.009225 0.043 Uiso calc 1
C C4 0.5646(3) 0.64920(10) 0.5797(4) 0.0382(7) Uani d 1
H H4A 0.541298 0.667554 0.453018 0.046 Uiso calc 1
H H4B 0.654635 0.638251 0.598163 0.046 Uiso calc 1
C C5 0.4215(2) 0.69446(9) 0.7219(5) 0.0373(6) Uani d 1
H H5A 0.414552 0.714399 0.836998 0.045 Uiso calc 1
H H5B 0.395893 0.713233 0.596619 0.045 Uiso calc 1
C C6 0.3447(3) 0.62584(10) 0.5374(4) 0.0384(7) Uani d 1
H H6A 0.317536 0.643770 0.410031 0.046 Uiso calc 1
H H6B 0.285698 0.598956 0.527655 0.046 Uiso calc 1
O O1 0.67092(17) 0.76454(7) 0.7865(3) 0.0385(5) Uani d 1
H H1 0.651(3) 0.7352(13) 0.787(5) 0.055(10) Uiso d 1
N N11 1.1070(2) 0.70433(8) 1.0448(3) 0.0353(5) Uani d 1
O O11 1.0675(2) 0.66478(7) 1.0085(4) 0.0513(6) Uani d 1
O O12 1.22130(18) 0.71336(7) 1.1252(4) 0.0513(6) Uani d 1
C C11 0.8000(2) 0.76995(9) 0.8651(4) 0.0285(5) Uani d 1
C C12 0.8856(2) 0.73314(8) 0.9132(4) 0.0286(5) Uani d 1
H H12 0.856114 0.701995 0.892213 0.034 Uiso calc 1
C C13 1.0151(2) 0.74298(9) 0.9928(4) 0.0290(6) Uani d 1
C C14 1.0635(2) 0.78777(9) 1.0261(4) 0.0338(6) Uani d 1
H H14 1.152891 0.793388 1.082108 0.041 Uiso calc 1
C C15 0.9763(3) 0.82382(9) 0.9747(4) 0.0346(6) Uani d 1
H H15 1.006319 0.854908 0.994883 0.042 Uiso calc 1
C C16 0.8464(2) 0.81552(9) 0.8945(4) 0.0322(6) Uani d 1
H H16 0.788122 0.840830 0.859155 0.039 Uiso calc 1
O O2 0.7877(2) 0.50228(8) 0.3853(3) 0.0440(5) Uani d 1
H H2 0.716(4) 0.5208(14) 0.345(6) 0.072(12) Uiso d 1
C C21 0.8154(2) 0.48511(9) 0.2156(4) 0.0318(6) Uani d 1
N N21 1.0827(2) 0.41888(8) 0.0861(4) 0.0424(6) Uani d 1
O O21 1.1452(2) 0.40915(8) 0.2579(4) 0.0583(6) Uani d 1
O O22 1.1177(2) 0.40958(8) -0.0674(4) 0.0554(6) Uani d 1
C C22 0.9311(2) 0.46097(9) 0.2370(4) 0.0336(6) Uani d 1
H H22 0.988755 0.456605 0.366383 0.040 Uiso calc 1
C C23 0.9595(2) 0.44357(8) 0.0639(4) 0.0329(6) Uani d 1
C C24 0.8798(3) 0.44897(9) -0.1276(4) 0.0354(6) Uani d 1
H H24 0.902966 0.436865 -0.243325 0.043 Uiso calc 1
C C25 0.7648(3) 0.47265(9) -0.1451(4) 0.0356(6) Uani d 1
H H25 0.707599 0.476886 -0.274972 0.043 Uiso calc 1
C C26 0.7322(2) 0.49024(8) 0.0246(4) 0.0314(6) Uani d 1
H H26 0.652246 0.505971 0.010350 0.038 Uiso calc 1
O O1W 0.5718(2) 0.55333(8) 0.2806(3) 0.0446(5) Uani d 1
H H1WA 0.536(5) 0.5697(17) 0.356(8) 0.104(17) Uiso d 1
H H1WB 0.558(4) 0.5722(16) 0.165(8) 0.098(15) Uiso d 1

loop_
_atom_site_aniso_label
_atom_site_aniso_U_11
_atom_site_aniso_U_22
_atom_site_aniso_U_33
_atom_site_aniso_U_12
_atom_site_aniso_U_13
_atom_site_aniso_U_23
N1 0.0253(11) 0.0278(11) 0.0552(15) 0.0004(9) 0.0070(10) 0.0017(10)
N2 0.0364(12) 0.0321(12) 0.0299(12) 0.0056(9) 0.0087(9) 0.0007(9)
N3 0.0241(11) 0.0283(11) 0.0467(13) 0.0025(9) 0.0075(9) 0.0030(10)
N4 0.0338(12) 0.0310(11) 0.0350(12) 0.0066(9) 0.0094(9) 0.0021(9)
C1 0.0293(13) 0.0375(15) 0.0474(17) 0.0020(11) -0.0017(12) -0.0074(13)
C2 0.0349(14) 0.0260(13) 0.0361(14) 0.0038(11) 0.0095(11) 0.0015(11)
C3 0.0336(14) 0.0325(14) 0.0448(16) 0.0028(11) 0.0157(12) 0.0005(12)
C4 0.0348(14) 0.0378(15) 0.0471(17) 0.0044(12) 0.0196(12) 0.0100(13)
C5 0.0292(14) 0.0248(13) 0.0578(18) 0.0036(11) 0.0107(12) 0.0028(12)
C6 0.0310(14) 0.0368(14) 0.0419(16) 0.0005(11) -0.0014(11) -0.0006(12)
O1 0.0287(10) 0.0300(10) 0.0527(12) -0.0047(8) 0.0023(8) 0.0034(9)
N11 0.0332(12) 0.0336(12) 0.0403(13) -0.0012(10) 0.0117(10) -0.0003(10)
O11 0.0469(12) 0.0291(11) 0.0753(16) 0.0001(9) 0.0103(11) -0.0006(10)
O12 0.0274(10) 0.0466(12) 0.0761(16) 0.0010(9) 0.0058(10) -0.0008(11)
C11 0.0275(13) 0.0297(13) 0.0297(13) -0.0043(10) 0.0097(10) -0.0011(10)
C12 0.0333(13) 0.0258(12) 0.0282(13) -0.0069(10) 0.0104(10) -0.0009(10)
C13 0.0276(13) 0.0287(13) 0.0322(14) -0.0009(10) 0.0106(10) -0.0005(10)
C14 0.0281(13) 0.0341(14) 0.0393(15) -0.0064(11) 0.0088(11) -0.0038(11)
C15 0.0381(15) 0.0276(13) 0.0404(15) -0.0078(11) 0.0140(12) -0.0045(11)
C16 0.0354(14) 0.0268(13) 0.0366(15) -0.0021(11) 0.0132(11) -0.0007(11)
O2 0.0449(12) 0.0533(13) 0.0325(11) 0.0168(10) 0.0074(9) 0.0002(9)
C21 0.0325(13) 0.0279(13) 0.0352(14) 0.0011(11) 0.0089(11) 0.0008(11)
N21 0.0312(12) 0.0274(12) 0.0700(18) -0.0008(10) 0.0149(13) -0.0004(12)
O21 0.0364(11) 0.0552(14) 0.0786(17) 0.0150(10) 0.0055(11) 0.0075(12)
O22 0.0455(12) 0.0463(13) 0.0844(17) 0.0045(10) 0.0347(12) -0.0059(12)
C22 0.0289(13) 0.0288(13) 0.0407(15) -0.0018(11) 0.0042(11) 0.0039(11)
C23 0.0277(13) 0.0214(12) 0.0510(17) -0.0010(10) 0.0124(11) 0.0000(11)
C24 0.0377(14) 0.0300(14) 0.0405(15) -0.0017(11) 0.0134(12) -0.0047(11)
C25 0.0359(14) 0.0329(14) 0.0364(15) -0.0009(11) 0.0057(11) 0.0006(11)
C26 0.0294(13) 0.0261(13) 0.0383(15) 0.0038(10) 0.0074(11) 0.0036(11)
O1W 0.0502(12) 0.0507(13) 0.0350(11) 0.0204(10) 0.0147(10) 0.0040(10)

loop_
_atom_type_symbol
_atom_type_description
_atom_type_scat_dispersion_real
_atom_type_scat_dispersion_imag
_atom_type_scat_source
C C 0.0033 0.0016 'International Tables Vol C Tables 4.2.6.8 and 6.1.1.4'
H H 0.0000 0.0000 'International Tables Vol C Tables 4.2.6.8 and 6.1.1.4'
N N 0.0061 0.0033 'International Tables Vol C Tables 4.2.6.8 and 6.1.1.4'
O O 0.0106 0.0060 'International Tables Vol C Tables 4.2.6.8 and 6.1.1.4'

loop_
_geom_angle_atom_site_label_1
_geom_angle_atom_site_label_2
_geom_angle_atom_site_label_3
_geom_angle
C4 N1 C1 108.0(2)
C4 N1 C5 108.1(2)
C1 N1 C5 107.7(2)
C4 N2 C2 107.5(2)
C4 N2 C6 108.3(2)
C2 N2 C6 107.8(2)
C3 N3 C5 108.5(2)
C3 N3 C6 108.2(2)
C5 N3 C6 108.7(2)
C1 N4 C2 107.7(2)
C1 N4 C3 107.5(2)
C2 N4 C3 108.2(2)
N4 C1 N1 112.4(2)
N4 C1 H1A 109.1
N1 C1 H1A 109.1
N4 C1 H1B 109.1
N1 C1 H1B 109.1
H1A C1 H1B 107.9
N4 C2 N2 112.4(2)
N4 C2 H2A 109.1
N2 C2 H2A 109.1
N4 C2 H2B 109.1
N2 C2 H2B 109.1
H2A C2 H2B 107.9
N3 C3 N4 112.3(2)
N3 C3 H3A 109.1
N4 C3 H3A 109.1
N3 C3 H3B 109.1
N4 C3 H3B 109.1
H3A C3 H3B 107.9
N2 C4 N1 112.5(2)
N2 C4 H4A 109.1
N1 C4 H4A 109.1
N2 C4 H4B 109.1
N1 C4 H4B 109.1
H4A C4 H4B 107.8
N3 C5 N1 111.9(2)
N3 C5 H5A 109.2
N1 C5 H5A 109.2
N3 C5 H5B 109.2
N1 C5 H5B 109.2
H5A C5 H5B 107.9
N3 C6 N2 112.2(2)
N3 C6 H6A 109.2
N2 C6 H6A 109.2
N3 C6 H6B 109.2
N2 C6 H6B 109.2
H6A C6 H6B 107.9
C11 O1 H1 109(2)
O11 N11 O12 122.8(2)
O11 N11 C13 118.9(2)
O12 N11 C13 118.3(2)
O1 C11 C12 123.4(2)
O1 C11 C16 116.9(2)
C12 C11 C16 119.7(2)
C13 C12 C11 118.1(2)
C13 C12 H12 120.9
C11 C12 H12 120.9
C12 C13 C14 123.4(2)
C12 C13 N11 118.8(2)
C14 C13 N11 117.8(2)
C15 C14 C13 117.3(2)
C15 C14 H14 121.4
C13 C14 H14 121.4
C16 C15 C14 121.2(2)
C16 C15 H15 119.4
C14 C15 H15 119.4
C15 C16 C11 120.3(2)
C15 C16 H16 119.9
C11 C16 H16 119.9
C21 O2 H2 107(2)
O2 C21 C26 122.4(2)
O2 C21 C22 117.9(2)
C26 C21 C22 119.7(2)
O22 N21 O21 123.8(3)
O22 N21 C23 118.2(3)
O21 N21 C23 118.0(3)
C23 C22 C21 117.9(2)
C23 C22 H22 121.0
C21 C22 H22 121.0
C24 C23 C22 123.5(2)
C24 C23 N21 118.6(3)
C22 C23 N21 117.9(2)
C23 C24 C25 117.6(3)
C23 C24 H24 121.2
C25 C24 H24 121.2
C24 C25 C26 120.7(2)
C24 C25 H25 119.7
C26 C25 H25 119.7
C25 C26 C21 120.6(2)
C25 C26 H26 119.7
C21 C26 H26 119.7
H1WA O1W H1WB 101(4)

loop_
_geom_bond_atom_site_label_1
_geom_bond_atom_site_label_2
_geom_bond_distance
N1 C4 1.471(4)
N1 C1 1.479(4)
N1 C5 1.481(3)
N2 C4 1.470(3)
N2 C2 1.478(3)
N2 C6 1.478(3)
N3 C3 1.459(3)
N3 C5 1.461(3)
N3 C6 1.464(4)
N4 C1 1.470(4)
N4 C2 1.474(3)
N4 C3 1.481(3)
C1 H1A 0.9900
C1 H1B 0.9900
C2 H2A 0.9900
C2 H2B 0.9900
C3 H3A 0.9900
C3 H3B 0.9900
C4 H4A 0.9900
C4 H4B 0.9900
C5 H5A 0.9900
C5 H5B 0.9900
C6 H6A 0.9900
C6 H6B 0.9900
O1 C11 1.358(3)
O1 H1 0.87(4)
N11 O11 1.219(3)
N11 O12 1.234(3)
N11 C13 1.469(3)
C11 C12 1.385(4)
C11 C16 1.400(4)
C12 C13 1.383(3)
C12 H12 0.9500
C13 C14 1.388(4)
C14 C15 1.381(4)
C14 H14 0.9500
C15 C16 1.379(4)
C15 H15 0.9500
C16 H16 0.9500
O2 C21 1.357(3)
O2 H2 0.92(4)
C21 C26 1.389(4)
C21 C22 1.394(4)
N21 O22 1.225(3)
N21 O21 1.227(3)
N21 C23 1.470(3)
C22 C23 1.383(4)
C22 H22 0.9500
C23 C24 1.378(4)
C24 C25 1.384(4)
C24 H24 0.9500
C25 C26 1.384(4)
C25 H25 0.9500
C26 H26 0.9500
O1W H1WA 0.85(5)
O1W H1WB 0.94(5)

loop_
_geom_hbond_atom_site_label_D
_geom_hbond_atom_site_label_H
_geom_hbond_atom_site_label_A
_geom_hbond_site_symmetry_A
_geom_hbond_distance_DH
_geom_hbond_distance_HA
_geom_hbond_distance_DA
_geom_hbond_angle_DHA
_geom_hbond_publ_flag
O1 H1 N1 . 0.87(4) 1.89(4) 2.727(3) 162(3) yes
O2 H2 O1W . 0.92(4) 1.76(4) 2.677(3) 175(4) yes
O1W H1WA N2 . 0.85(5) 2.00(5) 2.852(3) 172(5) yes
O1W H1WB N4 1_554 0.94(5) 1.92(5) 2.852(3) 173(4) yes
C1 H1A O22 3_766 0.99 2.53 3.476(3) 161 yes
C1 H1B O1 2_565 0.99 2.47 3.363(3) 149 yes
C4 H4B O21 3_766 0.99 2.52 3.457(3) 158 yes
C14 H14 N3 2_665 0.95 2.41 3.278(3) 152 yes

loop_
_geom_torsion_atom_site_label_1
_geom_torsion_atom_site_label_2
_geom_torsion_atom_site_label_3
_geom_torsion_atom_site_label_4
_geom_torsion
C2 N4 C1 N1 58.2(3)
C3 N4 C1 N1 -58.2(3)
C4 N1 C1 N4 -58.1(3)
C5 N1 C1 N4 58.4(3)
C1 N4 C2 N2 -58.9(3)
C3 N4 C2 N2 57.1(3)
C4 N2 C2 N4 59.0(3)
C6 N2 C2 N4 -57.5(3)
C5 N3 C3 N4 -59.0(3)
C6 N3 C3 N4 58.8(3)
C1 N4 C3 N3 58.3(3)
C2 N4 C3 N3 -57.7(3)
C2 N2 C4 N1 -58.7(3)
C6 N2 C4 N1 57.4(3)
C1 N1 C4 N2 58.4(3)
C5 N1 C4 N2 -57.9(3)
C3 N3 C5 N1 58.9(3)
C6 N3 C5 N1 -58.6(3)
C4 N1 C5 N3 58.2(3)
C1 N1 C5 N3 -58.2(3)
C3 N3 C6 N2 -59.5(3)
C5 N3 C6 N2 58.2(3)
C4 N2 C6 N3 -57.3(3)
C2 N2 C6 N3 58.7(3)
O1 C11 C12 C13 -179.9(2)
C16 C11 C12 C13 1.0(4)
C11 C12 C13 C14 -0.2(4)
C11 C12 C13 N11 179.9(2)
O11 N11 C13 C12 3.1(4)
O12 N11 C13 C12 -176.4(2)
O11 N11 C13 C14 -176.8(2)
O12 N11 C13 C14 3.7(4)
C12 C13 C14 C15 -0.5(4)
N11 C13 C14 C15 179.4(2)
C13 C14 C15 C16 0.4(4)
C14 C15 C16 C11 0.5(4)
O1 C11 C16 C15 179.7(2)
C12 C11 C16 C15 -1.2(4)
O2 C21 C22 C23 -179.8(2)
C26 C21 C22 C23 1.0(4)
C21 C22 C23 C24 0.2(4)
C21 C22 C23 N21 178.9(2)
O22 N21 C23 C24 9.7(3)
O21 N21 C23 C24 -171.0(2)
O22 N21 C23 C22 -169.1(2)
O21 N21 C23 C22 10.2(3)
C22 C23 C24 C25 -0.8(4)
N21 C23 C24 C25 -179.5(2)
C23 C24 C25 C26 0.2(4)
C24 C25 C26 C21 1.1(4)
O2 C21 C26 C25 179.2(2)
C22 C21 C26 C25 -1.7(4)

_cod_database_fobs_code 2021826
